data_4122823
loop_
_publ_author_name
'Molitor, Sebastian'
'Becker, Julia'
'Gessner, Viktoria H.'

_publ_section_title
;
 Selective dehydrocoupling of phosphines by lithium chloride carbenoids.
;
_journal_issue 44
_journal_name_full 'Journal of the American Chemical Society'
_journal_page_first 15517
_journal_page_last 15520
_journal_paper_doi 10.1021/ja509381w
_journal_volume 136
_journal_year 2014
_chemical_formula_sum 'C32 H40 N4 P2'
_chemical_formula_weight 542.62
_chemical_name_systematic
;
 ?
;
_space_group_IT_number 15
_symmetry_cell_setting monoclinic
_symmetry_space_group_name_Hall '-C 2yc'
_symmetry_space_group_name_H-M 'C 1 2/c 1'
_atom_sites_solution_hydrogens geom
_atom_sites_solution_primary direct
_atom_sites_solution_secondary difmap
_audit_creation_date 2013-11-27T08:30:16-00:00
_audit_creation_method 'WinGX routine CIF_UPDATE'
_cell_angle_alpha 90
_cell_angle_beta 94.390(6)
_cell_angle_gamma 90
_cell_formula_units_Z 4
_cell_length_a 22.001(3)
_cell_length_b 6.2497(17)
_cell_length_c 21.876(4)
_cell_measurement_temperature 100(2)
_cell_volume 2999.1(11)
_computing_cell_refinement 'SAINTPLUS 8.18C (Bruker APEX2, 2011)'
_computing_data_collection 'SMART 5.622 (Bruker AXS, 2001)'
_computing_data_reduction 'SAINTPLUS 8.18C (Bruker APEX2, 2011)'
_computing_molecular_graphics 'Ortep-3 V1.08 (Farrugia, 2001)'
_computing_structure_refinement 'SHELXL-97 (Sheldrick, 2008)'
_computing_structure_solution 'SHELXS-97 (Sheldrick, 2008)'
_diffrn_ambient_temperature 100(2)
_diffrn_measured_fraction_theta_full 0.999
_diffrn_measured_fraction_theta_max 0.999
_diffrn_measurement_device_type 'Bruker APEX-CCD'
_diffrn_measurement_method omega-scans
_diffrn_radiation_monochromator graphite
_diffrn_radiation_type MoK\a
_diffrn_radiation_wavelength 0.71073
_diffrn_reflns_av_R_equivalents 0.0366
_diffrn_reflns_av_unetI/netI 0.0253
_diffrn_reflns_limit_h_max 25
_diffrn_reflns_limit_h_min -26
_diffrn_reflns_limit_k_max 7
_diffrn_reflns_limit_k_min -7
_diffrn_reflns_limit_l_max 26
_diffrn_reflns_limit_l_min -24
_diffrn_reflns_number 16036
_diffrn_reflns_theta_full 25
_diffrn_reflns_theta_max 25
_diffrn_reflns_theta_min 1.86
_exptl_absorpt_coefficient_mu 0.172
_exptl_absorpt_correction_T_max 0.7454
_exptl_absorpt_correction_T_min 0.6672
_exptl_absorpt_correction_type empirical
_exptl_absorpt_process_details 'Sadabs 2008 (Bruker AXS, 2008)'
_exptl_crystal_density_diffrn 1.202
_exptl_crystal_density_method 'not measured'
_exptl_crystal_F_000 1160
_exptl_crystal_size_max 0.3
_exptl_crystal_size_mid 0.21
_exptl_crystal_size_min 0.11
_refine_diff_density_max 0.419
_refine_diff_density_min -0.343
_refine_diff_density_rms 0.048
_refine_ls_extinction_method none
_refine_ls_goodness_of_fit_ref 1.078
_refine_ls_hydrogen_treatment riding
_refine_ls_matrix_type full
_refine_ls_number_parameters 176
_refine_ls_number_reflns 2641
_refine_ls_number_restraints 0
_refine_ls_restrained_S_all 1.078
_refine_ls_R_factor_all 0.0455
_refine_ls_R_factor_gt 0.0357
_refine_ls_shift/su_max 0
_refine_ls_shift/su_mean 0
_refine_ls_structure_factor_coef Fsqd
_refine_ls_weighting_details 'calc w=1/[\s^2^(Fo^2^)+(0.0241P)^2^+5.5975P] where P=(Fo^2^+2Fc^2^)/3'
_refine_ls_weighting_scheme calc
_refine_ls_wR_factor_gt 0.0794
_refine_ls_wR_factor_ref 0.0845
_reflns_number_gt 2238
_reflns_number_total 2641
_reflns_threshold_expression >2sigma(I)
_cod_data_source_file ja509381w_si_002.cif
_cod_data_source_block sad
_cod_depositor_comments 'Adding full bibliography for 4122822--4122824.cif.'
_cod_original_sg_symbol_H-M C2/C
_cod_database_code 4122823

loop_
_symmetry_equiv_pos_as_xyz
'x, y, z'
'-x, y, -z+1/2'
'x+1/2, y+1/2, z'
'-x+1/2, y+1/2, -z+1/2'
'-x, -y, -z'
'x, -y, z-1/2'
'-x+1/2, -y+1/2, -z'
'x+1/2, -y+1/2, z-1/2'

loop_
_atom_site_label
_atom_site_type_symbol
_atom_site_fract_x
_atom_site_fract_y
_atom_site_fract_z
_atom_site_U_iso_or_equiv
_atom_site_adp_type
_atom_site_occupancy
_atom_site_symmetry_multiplicity
_atom_site_calc_flag
_atom_site_refinement_flags
P1 P 0.25368(2) 0.59074(7) 0.02215(2) 0.01329(13) Uani 1 1 d .
N1 N 0.16000(7) 0.7581(2) 0.27204(7) 0.0180(3) Uani 1 1 d .
N2 N 0.52370(7) 0.4899(3) 0.09201(8) 0.0217(4) Uani 1 1 d .
C1 C 0.22590(7) 0.6588(3) 0.09695(8) 0.0139(4) Uani 1 1 d .
C2 C 0.23146(7) 0.8575(3) 0.12638(8) 0.0147(4) Uani 1 1 d .
H2 H 0.2504 0.9722 0.1066 0.018 Uiso 1 1 calc R
C3 C 0.21008(7) 0.8921(3) 0.18380(8) 0.0148(4) Uani 1 1 d .
H3 H 0.2147 1.029 0.2024 0.018 Uiso 1 1 calc R
C4 C 0.18160(7) 0.7263(3) 0.21470(8) 0.0142(4) Uani 1 1 d .
C5 C 0.17663(8) 0.5253(3) 0.18530(8) 0.0160(4) Uani 1 1 d .
H5 H 0.1583 0.4092 0.2051 0.019 Uiso 1 1 calc R
C6 C 0.19813(8) 0.4949(3) 0.12799(8) 0.0152(4) Uani 1 1 d .
H6 H 0.1938 0.358 0.1092 0.018 Uiso 1 1 calc R
C7 C 0.12048(9) 0.5963(3) 0.29566(9) 0.0266(5) Uani 1 1 d .
H7A H 0.0838 0.5804 0.2676 0.04 Uiso 1 1 calc R
H7B H 0.1087 0.64 0.3361 0.04 Uiso 1 1 calc R
H7C H 0.1422 0.4594 0.2992 0.04 Uiso 1 1 calc R
C8 C 0.14973(9) 0.9764(3) 0.29204(9) 0.0205(4) Uani 1 1 d .
H8A H 0.1882 1.056 0.2937 0.031 Uiso 1 1 calc R
H8B H 0.1342 0.9742 0.3328 0.031 Uiso 1 1 calc R
H8C H 0.1199 1.0461 0.263 0.031 Uiso 1 1 calc R
C9 C 0.33675(8) 0.5784(3) 0.03934(8) 0.0143(4) Uani 1 1 d .
C10 C 0.37294(8) 0.7469(3) 0.06345(8) 0.0161(4) Uani 1 1 d .
H10 H 0.3549 0.8833 0.0683 0.019 Uiso 1 1 calc R
C11 C 0.43453(8) 0.7201(3) 0.08048(8) 0.0165(4) Uani 1 1 d .
H11 H 0.4578 0.838 0.0966 0.02 Uiso 1 1 calc R
C12 C 0.46296(8) 0.5197(3) 0.07413(8) 0.0149(4) Uani 1 1 d .
C13 C 0.42664(8) 0.3511(3) 0.04857(8) 0.0161(4) Uani 1 1 d .
H13 H 0.4445 0.2149 0.0428 0.019 Uiso 1 1 calc R
C14 C 0.36519(8) 0.3816(3) 0.03177(8) 0.0154(4) Uani 1 1 d .
H14 H 0.3418 0.2654 0.0146 0.018 Uiso 1 1 calc R
C15 C 0.55997(8) 0.6648(3) 0.11831(10) 0.0264(5) Uani 1 1 d .
H15A H 0.6019 0.616 0.1281 0.04 Uiso 1 1 calc R
H15B H 0.5427 0.7141 0.1558 0.04 Uiso 1 1 calc R
H15C H 0.5599 0.7828 0.0888 0.04 Uiso 1 1 calc R
C16 C 0.55102(8) 0.2800(3) 0.08889(9) 0.0240(4) Uani 1 1 d .
H16A H 0.545 0.2254 0.0469 0.036 Uiso 1 1 calc R
H16B H 0.5318 0.1825 0.1167 0.036 Uiso 1 1 calc R
H16C H 0.5948 0.2898 0.1009 0.036 Uiso 1 1 calc R

loop_
_atom_site_aniso_label
_atom_site_aniso_U_11
_atom_site_aniso_U_22
_atom_site_aniso_U_33
_atom_site_aniso_U_23
_atom_site_aniso_U_13
_atom_site_aniso_U_12
P1 0.0125(2) 0.0134(2) 0.0138(2) -0.00073(18) 0.00022(17) -0.00006(18)
N1 0.0232(8) 0.0173(8) 0.0140(8) -0.0004(6) 0.0059(6) 0.0011(7)
N2 0.0119(8) 0.0189(9) 0.0335(10) 0.0023(7) -0.0036(7) 0.0015(6)
C1 0.0102(8) 0.0164(9) 0.0147(9) -0.0002(7) -0.0017(7) 0.0015(7)
C2 0.0117(8) 0.0153(9) 0.0170(9) 0.0038(7) -0.0002(7) -0.0007(7)
C3 0.0124(8) 0.0149(9) 0.0168(9) -0.0011(7) -0.0011(7) 0.0009(7)
C4 0.0112(8) 0.0194(10) 0.0116(9) 0.0007(7) -0.0007(7) 0.0032(7)
C5 0.0141(9) 0.0159(9) 0.0179(10) 0.0024(7) 0.0010(7) -0.0001(7)
C6 0.0148(9) 0.0152(9) 0.0155(9) -0.0025(7) 0.0004(7) 0.0003(7)
C7 0.0342(11) 0.0265(11) 0.0206(11) 0.0017(9) 0.0124(9) -0.0031(9)
C8 0.0234(10) 0.0222(10) 0.0162(10) -0.0040(8) 0.0039(8) 0.0028(8)
C9 0.0135(9) 0.0178(9) 0.0115(9) 0.0015(7) 0.0004(7) 0.0007(7)
C10 0.0177(9) 0.0139(9) 0.0169(9) 0.0016(7) 0.0026(7) 0.0029(7)
C11 0.0161(9) 0.0156(9) 0.0175(10) 0.0013(7) -0.0002(7) -0.0023(7)
C12 0.0114(8) 0.0191(9) 0.0144(9) 0.0047(7) 0.0017(7) 0.0004(7)
C13 0.0163(9) 0.0161(9) 0.0159(9) 0.0010(7) 0.0023(7) 0.0026(7)
C14 0.0159(9) 0.0169(9) 0.0135(9) -0.0010(7) 0.0015(7) -0.0018(7)
C15 0.0150(9) 0.0270(11) 0.0362(12) -0.0008(9) -0.0058(8) -0.0006(8)
C16 0.0173(10) 0.0251(11) 0.0290(11) 0.0013(9) -0.0028(8) 0.0062(8)

loop_
_atom_type_symbol
_atom_type_description
_atom_type_scat_dispersion_real
_atom_type_scat_dispersion_imag
_atom_type_scat_source
C C 0.0033 0.0016 'International Tables Vol C Tables 4.2.6.8 and 6.1.1.4'
N N 0.0061 0.0033 'International Tables Vol C Tables 4.2.6.8 and 6.1.1.4'
P P 0.1023 0.0942 'International Tables Vol C Tables 4.2.6.8 and 6.1.1.4'
H H 0 0 'International Tables Vol C Tables 4.2.6.8 and 6.1.1.4'

loop_
_geom_angle_atom_site_label_1
_geom_angle_atom_site_label_2
_geom_angle_atom_site_label_3
_geom_angle
_geom_angle_site_symmetry_3
C9 P1 C1 102.73(8) .
C9 P1 P1 99.51(6) 7_565
C1 P1 P1 99.39(6) 7_565
C4 N1 C7 118.45(15) .
C4 N1 C8 118.51(15) .
C7 N1 C8 115.74(15) .
C12 N2 C15 120.31(16) .
C12 N2 C16 120.50(15) .
C15 N2 C16 119.04(15) .
C6 C1 C2 116.98(16) .
C6 C1 P1 116.76(13) .
C2 C1 P1 126.24(14) .
C3 C2 C1 121.96(16) .
C2 C3 C4 120.80(17) .
N1 C4 C3 121.52(16) .
N1 C4 C5 121.27(16) .
C3 C4 C5 117.20(16) .
C6 C5 C4 120.95(16) .
C5 C6 C1 122.10(17) .
C14 C9 C10 117.43(15) .
C14 C9 P1 117.40(13) .
C10 C9 P1 125.01(14) .
C11 C10 C9 121.75(17) .
C10 C11 C12 120.79(16) .
N2 C12 C11 121.36(16) .
N2 C12 C13 121.28(16) .
C11 C12 C13 117.36(15) .
C14 C13 C12 120.86(17) .
C13 C14 C9 121.79(17) .

loop_
_geom_bond_atom_site_label_1
_geom_bond_atom_site_label_2
_geom_bond_distance
_geom_bond_site_symmetry_2
P1 C9 1.8391(17) .
P1 C1 1.8399(18) .
P1 P1 2.2145(10) 7_565
N1 C4 1.389(2) .
N1 C7 1.454(2) .
N1 C8 1.456(2) .
N2 C12 1.376(2) .
N2 C15 1.447(2) .
N2 C16 1.447(2) .
C1 C6 1.396(2) .
C1 C2 1.400(2) .
C2 C3 1.391(3) .
C3 C4 1.410(2) .
C4 C5 1.412(3) .
C5 C6 1.386(3) .
C9 C14 1.396(2) .
C9 C10 1.399(3) .
C10 C11 1.388(2) .
C11 C12 1.411(3) .
C12 C13 1.412(3) .
C13 C14 1.387(2) .
